data_7244400
loop_
_publ_author_name
'Wojtkiewicz, Kacper'
'Lough, Alan'
'Bender, Timothy P.'

_publ_section_title
;
 Analysis of the solvent effects on the crystal growth of peripherally
 chlorinated boron subphthalocyanines
;
_journal_issue 15
_journal_name_full CrystEngComm
_journal_page_first 2791
_journal_page_last 2807
_journal_paper_doi 10.1039/D1CE01320C
_journal_volume 24
_journal_year 2022
_chemical_formula_moiety 'C30 H11 B Cl6 N6 O'
_chemical_formula_sum 'C30 H11 B Cl6 N6 O'
_chemical_formula_weight 694.96
_chemical_name_systematic PhO-Cl6BsubPc
_space_group_crystal_system monoclinic
_space_group_IT_number 14
_space_group_name_Hall '-P 2ybc'
_space_group_name_H-M_alt 'P 1 21/c 1'
_atom_sites_solution_hydrogens geom
_atom_sites_solution_primary direct
_audit_creation_method SHELXL-2018/3
_audit_update_record
;
2021-05-31 deposited with the CCDC.	2022-02-04 downloaded from the CCDC.
;
_cell_angle_alpha 90
_cell_angle_beta 96.620(2)
_cell_angle_gamma 90
_cell_formula_units_Z 4
_cell_length_a 13.1387(10)
_cell_length_b 14.9262(10)
_cell_length_c 14.6051(11)
_cell_measurement_reflns_used 5554
_cell_measurement_temperature 150(2)
_cell_measurement_theta_max 22.69
_cell_measurement_theta_min 2.40
_cell_volume 2845.1(4)
_computing_cell_refinement APEX3
_computing_data_collection 'APEX3 (Bruker, 2018)'
_computing_data_reduction 'SAINT (Bruker, 2014)'
_computing_molecular_graphics 'PLATON (Spek, 2009)'
_computing_publication_material 'SHELXTL (Sheldrick, 2008)'
_computing_structure_refinement 'SHELXL-2018/3 (Sheldrick, 2015b)'
_computing_structure_solution 'SHELXT 2014/5 (Sheldrick, 2015a)'
_diffrn_ambient_temperature 150(2)
_diffrn_measured_fraction_theta_full 1.000
_diffrn_measured_fraction_theta_max 0.993
_diffrn_measurement_device_type 'Bruker Kappa APEX-DUO CCD'
_diffrn_measurement_method '\f and \w scans'
_diffrn_radiation_type MoK\a
_diffrn_radiation_wavelength 0.71073
_diffrn_reflns_av_R_equivalents 0.0704
_diffrn_reflns_av_unetI/netI 0.0628
_diffrn_reflns_Laue_measured_fraction_full 1.000
_diffrn_reflns_Laue_measured_fraction_max 0.993
_diffrn_reflns_limit_h_max 17
_diffrn_reflns_limit_h_min -17
_diffrn_reflns_limit_k_max 19
_diffrn_reflns_limit_k_min -18
_diffrn_reflns_limit_l_max 18
_diffrn_reflns_limit_l_min -17
_diffrn_reflns_number 35148
_diffrn_reflns_point_group_measured_fraction_full 1.000
_diffrn_reflns_point_group_measured_fraction_max 0.993
_diffrn_reflns_theta_full 25.242
_diffrn_reflns_theta_max 27.591
_diffrn_reflns_theta_min 1.560
_diffrn_source 'sealed tube with Bruker Triumph monochromator'
_exptl_absorpt_coefficient_mu 0.643
_exptl_absorpt_correction_T_max 0.7456
_exptl_absorpt_correction_T_min 0.7022
_exptl_absorpt_correction_type multi-scan
_exptl_absorpt_process_details 'SADABS (Krause et al., 2015)'
_exptl_crystal_colour pink
_exptl_crystal_density_diffrn 1.622
_exptl_crystal_description Block
_exptl_crystal_F_000 1392
_exptl_crystal_recrystallization_method 'Re-crystallisation from solvent: toluene/heptane'
_exptl_crystal_size_max 0.150
_exptl_crystal_size_mid 0.130
_exptl_crystal_size_min 0.120
_refine_diff_density_max 0.480
_refine_diff_density_min -0.477
_refine_diff_density_rms 0.072
_refine_ls_extinction_method none
_refine_ls_goodness_of_fit_ref 1.009
_refine_ls_hydrogen_treatment constr
_refine_ls_matrix_type full
_refine_ls_number_parameters 397
_refine_ls_number_reflns 6539
_refine_ls_number_restraints 0
_refine_ls_restrained_S_all 1.009
_refine_ls_R_factor_all 0.0934
_refine_ls_R_factor_gt 0.0409
_refine_ls_shift/su_max 0.001
_refine_ls_shift/su_mean 0.000
_refine_ls_structure_factor_coef Fsqd
_refine_ls_weighting_details 'w=1/[\s^2^(Fo^2^)+(0.0383P)^2^+1.4189P] where P=(Fo^2^+2Fc^2^)/3'
_refine_ls_weighting_scheme calc
_refine_ls_wR_factor_gt 0.0811
_refine_ls_wR_factor_ref 0.1011
_reflns_Friedel_coverage 0.000
_reflns_number_gt 4135
_reflns_number_total 6539
_reflns_threshold_expression 'I > 2\s(I)'
_cod_data_source_file d1ce01320c2.cif
_cod_data_source_block d19152_a
_cod_depositor_comments 'Adding full bibliography for 7244397--7244412.cif.'
_cod_original_sg_symbol_H-M 'P 21/c'
_cod_database_code 7244400
_shelx_shelxl_version_number 2018/3
_shelx_space_group_comment
; 
The symmetry employed for this shelxl refinement is uniquely defined 
by the following loop, which should always be used as a source of 
symmetry information in preference to the above space-group names. 
They are only intended as comments. 
;
_shelx_estimated_absorpt_t_min 0.910
_shelx_estimated_absorpt_t_max 0.927

loop_
_space_group_symop_operation_xyz
'x, y, z'
'-x, y+1/2, -z+1/2'
'-x, -y, -z'
'x, -y-1/2, z-1/2'

loop_
_atom_site_label
_atom_site_type_symbol
_atom_site_fract_x
_atom_site_fract_y
_atom_site_fract_z
_atom_site_U_iso_or_equiv
_atom_site_adp_type
_atom_site_occupancy
_atom_site_site_symmetry_order
_atom_site_calc_flag
_atom_site_refinement_flags_posn
_atom_site_refinement_flags_adp
_atom_site_refinement_flags_occupancy
_atom_site_disorder_assembly
_atom_site_disorder_group
Cl1 Cl 0.94752(5) 0.67466(6) 0.69356(7) 0.0502(2) Uani 1 1 d . . . . .
Cl2 Cl 0.90910(5) 0.46933(5) 0.72907(6) 0.0435(2) Uani 1 1 d . . . . .
Cl3 Cl 0.18493(6) 0.21468(4) 0.56129(5) 0.0401(2) Uani 1 1 d . . . . .
Cl4 Cl -0.01375(5) 0.33449(4) 0.53202(5) 0.03731(19) Uani 1 1 d . . . . .
Cl5 Cl 0.11008(6) 0.99051(5) 0.40911(6) 0.0493(2) Uani 1 1 d . . . . .
Cl6 Cl 0.33578(6) 1.06649(4) 0.43431(5) 0.03410(18) Uani 1 1 d . . . . .
O1 O 0.35913(13) 0.67372(11) 0.85794(12) 0.0248(4) Uani 1 1 d . . . . .
N1 N 0.48681(15) 0.64735(13) 0.74609(14) 0.0204(5) Uani 1 1 d . . . . .
N2 N 0.46546(15) 0.48981(13) 0.72857(14) 0.0215(5) Uani 1 1 d . . . . .
N3 N 0.32127(15) 0.58676(13) 0.72103(14) 0.0197(5) Uani 1 1 d . . . . .
N4 N 0.18754(15) 0.67533(13) 0.64379(14) 0.0218(5) Uani 1 1 d . . . . .
N5 N 0.34698(15) 0.74159(13) 0.70092(13) 0.0184(4) Uani 1 1 d . . . . .
N6 N 0.51690(15) 0.79110(13) 0.68440(14) 0.0209(5) Uani 1 1 d . . . . .
C1 C 0.55053(18) 0.71165(16) 0.71802(17) 0.0212(6) Uani 1 1 d . . . . .
C2 C 0.64890(18) 0.66696(17) 0.71429(17) 0.0226(6) Uani 1 1 d . . . . .
C3 C 0.74555(19) 0.69768(18) 0.69875(18) 0.0278(6) Uani 1 1 d . . . . .
H3A H 0.756290 0.758811 0.684502 0.033 Uiso 1 1 calc R U . . .
C4 C 0.82540(19) 0.63691(19) 0.70460(19) 0.0300(6) Uani 1 1 d . . . . .
C5 C 0.8088(2) 0.54509(19) 0.72064(19) 0.0293(6) Uani 1 1 d . . . . .
C6 C 0.71239(19) 0.51320(18) 0.73044(17) 0.0256(6) Uani 1 1 d . . . . .
H6A H 0.700729 0.450911 0.737631 0.031 Uiso 1 1 calc R U . . .
C7 C 0.63264(19) 0.57419(17) 0.72955(17) 0.0227(6) Uani 1 1 d . . . . .
C8 C 0.52516(19) 0.56281(16) 0.74093(17) 0.0215(5) Uani 1 1 d . . . . .
C9 C 0.36380(18) 0.50439(16) 0.71302(17) 0.0206(5) Uani 1 1 d . . . . .
C10 C 0.28202(19) 0.44865(16) 0.66820(17) 0.0215(6) Uani 1 1 d . . . . .
C11 C 0.27967(19) 0.35928(16) 0.64102(18) 0.0238(6) Uani 1 1 d . . . . .
H11A H 0.338740 0.322455 0.652488 0.029 Uiso 1 1 calc R U . . .
C12 C 0.1890(2) 0.32552(16) 0.59685(18) 0.0266(6) Uani 1 1 d . . . . .
C13 C 0.1012(2) 0.37953(17) 0.58022(18) 0.0256(6) Uani 1 1 d . . . . .
C14 C 0.10469(19) 0.46977(16) 0.60103(18) 0.0234(6) Uani 1 1 d . . . . .
H14A H 0.046720 0.507040 0.585166 0.028 Uiso 1 1 calc R U . . .
C15 C 0.19520(18) 0.50476(16) 0.64583(17) 0.0213(5) Uani 1 1 d . . . . .
C16 C 0.22609(18) 0.59579(16) 0.67362(17) 0.0201(5) Uani 1 1 d . . . . .
C17 C 0.25196(18) 0.74585(16) 0.65219(17) 0.0205(5) Uani 1 1 d . . . . .
C18 C 0.25117(19) 0.82752(15) 0.59773(17) 0.0212(5) Uani 1 1 d . . . . .
C19 C 0.1756(2) 0.86735(16) 0.53625(18) 0.0257(6) Uani 1 1 d . . . . .
H19A H 0.107825 0.844273 0.528005 0.031 Uiso 1 1 calc R U . . .
C20 C 0.2024(2) 0.94155(17) 0.48755(19) 0.0276(6) Uani 1 1 d . . . . .
C21 C 0.3026(2) 0.97543(16) 0.49922(18) 0.0251(6) Uani 1 1 d . . . . .
C22 C 0.37830(19) 0.93605(16) 0.55910(17) 0.0223(6) Uani 1 1 d . . . . .
H22A H 0.446175 0.959046 0.566064 0.027 Uiso 1 1 calc R U . . .
C23 C 0.35268(19) 0.86190(16) 0.60892(17) 0.0208(5) Uani 1 1 d . . . . .
C24 C 0.41448(19) 0.80211(16) 0.67104(17) 0.0199(5) Uani 1 1 d . . . . .
C25 C 0.3799(2) 0.75234(17) 0.90507(17) 0.0242(6) Uani 1 1 d . . . . .
C26 C 0.2994(2) 0.81119(19) 0.91373(19) 0.0347(7) Uani 1 1 d . . . . .
H26A H 0.232471 0.797541 0.885434 0.042 Uiso 1 1 calc R U . . .
C27 C 0.3169(3) 0.8891(2) 0.9632(2) 0.0517(9) Uani 1 1 d . . . . .
H27A H 0.261787 0.929092 0.969063 0.062 Uiso 1 1 calc R U . . .
C28 C 0.4132(4) 0.9094(2) 1.0042(2) 0.0556(10) Uani 1 1 d . . . . .
H28A H 0.424715 0.963247 1.038403 0.067 Uiso 1 1 calc R U . . .
C29 C 0.4934(3) 0.8514(2) 0.9957(2) 0.0489(9) Uani 1 1 d . . . . .
H29A H 0.560250 0.866051 1.023481 0.059 Uiso 1 1 calc R U . . .
C30 C 0.4770(2) 0.77119(19) 0.94645(18) 0.0327(7) Uani 1 1 d . . . . .
H30A H 0.531853 0.730592 0.941703 0.039 Uiso 1 1 calc R U . . .
B1 B 0.3789(2) 0.66509(18) 0.7639(2) 0.0203(6) Uani 1 1 d . . . . .

loop_
_atom_site_aniso_label
_atom_site_aniso_U_11
_atom_site_aniso_U_22
_atom_site_aniso_U_33
_atom_site_aniso_U_23
_atom_site_aniso_U_13
_atom_site_aniso_U_12
Cl1 0.0209(4) 0.0567(5) 0.0753(6) 0.0101(4) 0.0153(4) -0.0057(3)
Cl2 0.0243(4) 0.0509(5) 0.0568(5) 0.0053(4) 0.0110(3) 0.0100(3)
Cl3 0.0508(5) 0.0214(4) 0.0448(5) -0.0108(3) -0.0082(4) 0.0018(3)
Cl4 0.0318(4) 0.0277(4) 0.0491(5) -0.0068(3) -0.0097(3) -0.0081(3)
Cl5 0.0412(5) 0.0473(5) 0.0555(5) 0.0217(4) -0.0105(4) 0.0042(4)
Cl6 0.0434(4) 0.0259(4) 0.0344(4) 0.0096(3) 0.0102(3) 0.0026(3)
O1 0.0314(10) 0.0232(10) 0.0207(10) -0.0002(8) 0.0067(8) -0.0051(8)
N1 0.0192(11) 0.0216(11) 0.0201(11) 0.0014(9) 0.0007(9) -0.0049(9)
N2 0.0192(11) 0.0230(11) 0.0220(12) 0.0050(9) 0.0009(9) -0.0003(9)
N3 0.0174(11) 0.0174(11) 0.0242(12) 0.0010(9) 0.0018(9) -0.0028(8)
N4 0.0180(11) 0.0197(11) 0.0280(12) -0.0019(9) 0.0036(9) 0.0002(9)
N5 0.0182(11) 0.0173(10) 0.0193(11) -0.0019(8) 0.0012(9) -0.0028(8)
N6 0.0201(11) 0.0213(11) 0.0216(12) -0.0036(9) 0.0032(9) -0.0052(9)
C1 0.0200(13) 0.0233(14) 0.0199(13) -0.0023(11) -0.0003(11) -0.0058(10)
C2 0.0190(13) 0.0279(14) 0.0203(14) -0.0007(11) 0.0000(10) -0.0024(11)
C3 0.0233(14) 0.0336(15) 0.0264(15) 0.0022(12) 0.0024(12) -0.0067(12)
C4 0.0194(14) 0.0411(17) 0.0302(16) 0.0022(13) 0.0058(11) -0.0042(12)
C5 0.0220(14) 0.0391(17) 0.0267(16) 0.0007(12) 0.0030(12) 0.0044(12)
C6 0.0243(14) 0.0312(15) 0.0213(14) 0.0037(11) 0.0030(11) 0.0007(12)
C7 0.0208(13) 0.0277(14) 0.0192(13) 0.0005(11) 0.0007(11) -0.0020(11)
C8 0.0223(13) 0.0232(13) 0.0188(14) 0.0045(11) 0.0010(10) -0.0002(11)
C9 0.0218(13) 0.0200(13) 0.0202(13) 0.0020(10) 0.0028(11) -0.0027(10)
C10 0.0214(13) 0.0217(13) 0.0216(14) 0.0033(11) 0.0027(11) -0.0029(10)
C11 0.0250(14) 0.0200(13) 0.0261(15) 0.0008(11) 0.0017(11) 0.0008(11)
C12 0.0342(15) 0.0182(13) 0.0272(15) -0.0025(11) 0.0025(12) -0.0013(11)
C13 0.0271(14) 0.0238(14) 0.0253(15) -0.0007(11) 0.0000(11) -0.0044(11)
C14 0.0212(13) 0.0233(13) 0.0253(14) 0.0014(11) 0.0011(11) -0.0012(11)
C15 0.0206(13) 0.0188(13) 0.0244(14) 0.0006(11) 0.0032(11) -0.0027(10)
C16 0.0178(13) 0.0222(13) 0.0210(14) -0.0021(10) 0.0049(10) -0.0023(10)
C17 0.0197(13) 0.0195(13) 0.0223(14) -0.0010(11) 0.0025(11) -0.0003(10)
C18 0.0271(14) 0.0159(13) 0.0204(14) -0.0050(10) 0.0019(11) 0.0001(11)
C19 0.0230(14) 0.0228(14) 0.0308(16) -0.0045(12) 0.0007(12) 0.0014(11)
C20 0.0309(15) 0.0237(14) 0.0275(15) 0.0011(12) 0.0006(12) 0.0064(12)
C21 0.0335(15) 0.0177(13) 0.0254(14) -0.0014(11) 0.0082(12) 0.0025(11)
C22 0.0245(14) 0.0204(13) 0.0229(14) -0.0051(11) 0.0063(11) -0.0027(11)
C23 0.0243(13) 0.0178(13) 0.0206(14) -0.0049(10) 0.0042(11) -0.0013(10)
C24 0.0248(13) 0.0166(12) 0.0182(13) -0.0044(10) 0.0030(11) -0.0054(10)
C25 0.0353(16) 0.0229(14) 0.0151(13) 0.0027(11) 0.0054(11) -0.0051(12)
C26 0.0434(18) 0.0343(16) 0.0280(16) 0.0039(13) 0.0111(13) 0.0033(14)
C27 0.086(3) 0.0339(18) 0.041(2) 0.0026(15) 0.030(2) 0.0109(19)
C28 0.109(3) 0.0335(19) 0.0280(19) -0.0072(15) 0.025(2) -0.017(2)
C29 0.067(2) 0.054(2) 0.0236(17) 0.0031(15) -0.0035(16) -0.0346(19)
C30 0.0362(17) 0.0382(17) 0.0232(15) 0.0062(13) 0.0012(13) -0.0087(13)
B1 0.0218(14) 0.0195(14) 0.0194(15) 0.0004(12) 0.0015(12) -0.0033(12)

loop_
_atom_type_symbol
_atom_type_description
_atom_type_scat_dispersion_real
_atom_type_scat_dispersion_imag
_atom_type_scat_source
C C 0.0033 0.0016 'International Tables Vol C Tables 4.2.6.8 and 6.1.1.4'
H H 0.0000 0.0000 'International Tables Vol C Tables 4.2.6.8 and 6.1.1.4'
N N 0.0061 0.0033 'International Tables Vol C Tables 4.2.6.8 and 6.1.1.4'
O O 0.0106 0.0060 'International Tables Vol C Tables 4.2.6.8 and 6.1.1.4'
Cl Cl 0.1484 0.1585 'International Tables Vol C Tables 4.2.6.8 and 6.1.1.4'
B B 0.0013 0.0007 'International Tables Vol C Tables 4.2.6.8 and 6.1.1.4'

loop_
_geom_angle_atom_site_label_1
_geom_angle_atom_site_label_2
_geom_angle_atom_site_label_3
_geom_angle
_geom_angle_site_symmetry_1
_geom_angle_site_symmetry_3
_geom_angle_publ_flag
C25 O1 B1 120.69(19) . . ?
C8 N1 C1 113.0(2) . . ?
C8 N1 B1 122.5(2) . . ?
C1 N1 B1 123.6(2) . . ?
C8 N2 C9 116.4(2) . . ?
C9 N3 C16 114.0(2) . . ?
C9 N3 B1 123.4(2) . . ?
C16 N3 B1 121.8(2) . . ?
C16 N4 C17 116.8(2) . . ?
C17 N5 C24 112.9(2) . . ?
C17 N5 B1 122.1(2) . . ?
C24 N5 B1 123.6(2) . . ?
C1 N6 C24 116.3(2) . . ?
N6 C1 N1 123.0(2) . . ?
N6 C1 C2 130.3(2) . . ?
N1 C1 C2 105.4(2) . . ?
C3 C2 C7 120.1(2) . . ?
C3 C2 C1 133.1(2) . . ?
C7 C2 C1 106.8(2) . . ?
C4 C3 C2 118.3(2) . . ?
C4 C3 H3A 120.9 . . ?
C2 C3 H3A 120.9 . . ?
C3 C4 C5 121.1(2) . . ?
C3 C4 Cl1 119.2(2) . . ?
C5 C4 Cl1 119.7(2) . . ?
C6 C5 C4 121.0(2) . . ?
C6 C5 Cl2 118.0(2) . . ?
C4 C5 Cl2 121.0(2) . . ?
C5 C6 C7 118.4(2) . . ?
C5 C6 H6A 120.8 . . ?
C7 C6 H6A 120.8 . . ?
C6 C7 C2 120.9(2) . . ?
C6 C7 C8 131.8(2) . . ?
C2 C7 C8 107.3(2) . . ?
N2 C8 N1 123.0(2) . . ?
N2 C8 C7 129.9(2) . . ?
N1 C8 C7 105.6(2) . . ?
N2 C9 N3 122.7(2) . . ?
N2 C9 C10 130.6(2) . . ?
N3 C9 C10 105.4(2) . . ?
C11 C10 C15 120.5(2) . . ?
C11 C10 C9 131.9(2) . . ?
C15 C10 C9 107.3(2) . . ?
C12 C11 C10 118.2(2) . . ?
C12 C11 H11A 120.9 . . ?
C10 C11 H11A 120.9 . . ?
C11 C12 C13 121.2(2) . . ?
C11 C12 Cl3 118.9(2) . . ?
C13 C12 Cl3 120.0(2) . . ?
C14 C13 C12 121.1(2) . . ?
C14 C13 Cl4 118.3(2) . . ?
C12 C13 Cl4 120.59(19) . . ?
C13 C14 C15 118.3(2) . . ?
C13 C14 H14A 120.8 . . ?
C15 C14 H14A 120.8 . . ?
C14 C15 C10 120.4(2) . . ?
C14 C15 C16 132.4(2) . . ?
C10 C15 C16 107.1(2) . . ?
N4 C16 N3 122.8(2) . . ?
N4 C16 C15 130.5(2) . . ?
N3 C16 C15 104.9(2) . . ?
N4 C17 N5 122.6(2) . . ?
N4 C17 C18 129.8(2) . . ?
N5 C17 C18 105.8(2) . . ?
C19 C18 C23 120.6(2) . . ?
C19 C18 C17 132.1(2) . . ?
C23 C18 C17 107.0(2) . . ?
C20 C19 C18 118.0(2) . . ?
C20 C19 H19A 121.0 . . ?
C18 C19 H19A 121.0 . . ?
C19 C20 C21 121.1(2) . . ?
C19 C20 Cl5 118.6(2) . . ?
C21 C20 Cl5 120.3(2) . . ?
C22 C21 C20 121.5(2) . . ?
C22 C21 Cl6 118.1(2) . . ?
C20 C21 Cl6 120.4(2) . . ?
C21 C22 C23 118.2(2) . . ?
C21 C22 H22A 120.9 . . ?
C23 C22 H22A 120.9 . . ?
C22 C23 C18 120.6(2) . . ?
C22 C23 C24 131.8(2) . . ?
C18 C23 C24 107.4(2) . . ?
N6 C24 N5 123.0(2) . . ?
N6 C24 C23 130.0(2) . . ?
N5 C24 C23 105.5(2) . . ?
O1 C25 C30 121.0(2) . . ?
O1 C25 C26 118.5(2) . . ?
C30 C25 C26 120.4(3) . . ?
C27 C26 C25 120.0(3) . . ?
C27 C26 H26A 120.0 . . ?
C25 C26 H26A 120.0 . . ?
C28 C27 C26 120.4(3) . . ?
C28 C27 H27A 119.8 . . ?
C26 C27 H27A 119.8 . . ?
C27 C28 C29 119.9(3) . . ?
C27 C28 H28A 120.0 . . ?
C29 C28 H28A 120.0 . . ?
C28 C29 C30 120.6(3) . . ?
C28 C29 H29A 119.7 . . ?
C30 C29 H29A 119.7 . . ?
C25 C30 C29 118.7(3) . . ?
C25 C30 H30A 120.7 . . ?
C29 C30 H30A 120.7 . . ?
O1 B1 N3 109.5(2) . . ?
O1 B1 N1 117.6(2) . . ?
N3 B1 N1 103.5(2) . . ?
O1 B1 N5 116.9(2) . . ?
N3 B1 N5 104.4(2) . . ?
N1 B1 N5 103.5(2) . . ?

loop_
_geom_bond_atom_site_label_1
_geom_bond_atom_site_label_2
_geom_bond_distance
_geom_bond_site_symmetry_2
_geom_bond_publ_flag
Cl1 C4 1.726(3) . ?
Cl2 C5 1.730(3) . ?
Cl3 C12 1.733(2) . ?
Cl4 C13 1.728(3) . ?
Cl5 C20 1.731(3) . ?
Cl6 C21 1.741(3) . ?
O1 C25 1.372(3) . ?
O1 B1 1.433(3) . ?
N1 C8 1.364(3) . ?
N1 C1 1.367(3) . ?
N1 B1 1.494(3) . ?
N2 C8 1.342(3) . ?
N2 C9 1.347(3) . ?
N3 C9 1.361(3) . ?
N3 C16 1.364(3) . ?
N3 B1 1.491(3) . ?
N4 C16 1.343(3) . ?
N4 C17 1.348(3) . ?
N5 C17 1.365(3) . ?
N5 C24 1.372(3) . ?
N5 B1 1.495(3) . ?
N6 C1 1.339(3) . ?
N6 C24 1.347(3) . ?
C1 C2 1.461(3) . ?
C2 C3 1.393(3) . ?
C2 C7 1.423(3) . ?
C3 C4 1.382(4) . ?
C3 H3A 0.9500 . ?
C4 C5 1.412(4) . ?
C5 C6 1.376(4) . ?
C6 C7 1.387(3) . ?
C6 H6A 0.9500 . ?
C7 C8 1.451(3) . ?
C9 C10 1.454(3) . ?
C10 C11 1.391(3) . ?
C10 C15 1.423(3) . ?
C11 C12 1.383(4) . ?
C11 H11A 0.9500 . ?
C12 C13 1.405(4) . ?
C13 C14 1.380(3) . ?
C14 C15 1.391(3) . ?
C14 H14A 0.9500 . ?
C15 C16 1.462(3) . ?
C17 C18 1.455(3) . ?
C18 C19 1.392(3) . ?
C18 C23 1.421(3) . ?
C19 C20 1.383(4) . ?
C19 H19A 0.9500 . ?
C20 C21 1.402(4) . ?
C21 C22 1.378(4) . ?
C22 C23 1.387(3) . ?
C22 H22A 0.9500 . ?
C23 C24 1.452(3) . ?
C25 C30 1.377(4) . ?
C25 C26 1.391(4) . ?
C26 C27 1.374(4) . ?
C26 H26A 0.9500 . ?
C27 C28 1.369(5) . ?
C27 H27A 0.9500 . ?
C28 C29 1.380(5) . ?
C28 H28A 0.9500 . ?
C29 C30 1.400(4) . ?
C29 H29A 0.9500 . ?
C30 H30A 0.9500 . ?

loop_
_geom_torsion_atom_site_label_1
_geom_torsion_atom_site_label_2
_geom_torsion_atom_site_label_3
_geom_torsion_atom_site_label_4
_geom_torsion
_geom_torsion_site_symmetry_1
_geom_torsion_site_symmetry_2
_geom_torsion_site_symmetry_3
_geom_torsion_site_symmetry_4
_geom_torsion_publ_flag
C24 N6 C1 N1 -6.1(3) . . . . ?
C24 N6 C1 C2 158.6(2) . . . . ?
C8 N1 C1 N6 154.2(2) . . . . ?
B1 N1 C1 N6 -15.2(4) . . . . ?
C8 N1 C1 C2 -13.8(3) . . . . ?
B1 N1 C1 C2 176.8(2) . . . . ?
N6 C1 C2 C3 19.8(5) . . . . ?
N1 C1 C2 C3 -173.4(3) . . . . ?
N6 C1 C2 C7 -159.4(2) . . . . ?
N1 C1 C2 C7 7.4(3) . . . . ?
C7 C2 C3 C4 -4.1(4) . . . . ?
C1 C2 C3 C4 176.7(3) . . . . ?
C2 C3 C4 C5 3.6(4) . . . . ?
C2 C3 C4 Cl1 -175.5(2) . . . . ?
C3 C4 C5 C6 0.4(4) . . . . ?
Cl1 C4 C5 C6 179.5(2) . . . . ?
C3 C4 C5 Cl2 -179.4(2) . . . . ?
Cl1 C4 C5 Cl2 -0.2(3) . . . . ?
C4 C5 C6 C7 -3.7(4) . . . . ?
Cl2 C5 C6 C7 176.0(2) . . . . ?
C5 C6 C7 C2 3.1(4) . . . . ?
C5 C6 C7 C8 -177.8(3) . . . . ?
C3 C2 C7 C6 0.8(4) . . . . ?
C1 C2 C7 C6 -179.8(2) . . . . ?
C3 C2 C7 C8 -178.5(2) . . . . ?
C1 C2 C7 C8 0.9(3) . . . . ?
C9 N2 C8 N1 5.8(3) . . . . ?
C9 N2 C8 C7 -157.8(2) . . . . ?
C1 N1 C8 N2 -152.6(2) . . . . ?
B1 N1 C8 N2 16.9(4) . . . . ?
C1 N1 C8 C7 14.4(3) . . . . ?
B1 N1 C8 C7 -176.1(2) . . . . ?
C6 C7 C8 N2 -22.3(5) . . . . ?
C2 C7 C8 N2 156.9(3) . . . . ?
C6 C7 C8 N1 171.9(3) . . . . ?
C2 C7 C8 N1 -8.8(3) . . . . ?
C8 N2 C9 N3 -8.4(3) . . . . ?
C8 N2 C9 C10 157.0(2) . . . . ?
C16 N3 C9 N2 158.5(2) . . . . ?
B1 N3 C9 N2 -11.6(4) . . . . ?
C16 N3 C9 C10 -10.1(3) . . . . ?
B1 N3 C9 C10 179.8(2) . . . . ?
N2 C9 C10 C11 11.8(5) . . . . ?
N3 C9 C10 C11 179.1(3) . . . . ?
N2 C9 C10 C15 -163.1(2) . . . . ?
N3 C9 C10 C15 4.1(3) . . . . ?
C15 C10 C11 C12 -3.8(4) . . . . ?
C9 C10 C11 C12 -178.2(3) . . . . ?
C10 C11 C12 C13 -0.4(4) . . . . ?
C10 C11 C12 Cl3 179.3(2) . . . . ?
C11 C12 C13 C14 5.0(4) . . . . ?
Cl3 C12 C13 C14 -174.7(2) . . . . ?
C11 C12 C13 Cl4 -175.6(2) . . . . ?
Cl3 C12 C13 Cl4 4.7(3) . . . . ?
C12 C13 C14 C15 -5.1(4) . . . . ?
Cl4 C13 C14 C15 175.5(2) . . . . ?
C13 C14 C15 C10 0.8(4) . . . . ?
C13 C14 C15 C16 176.8(3) . . . . ?
C11 C10 C15 C14 3.7(4) . . . . ?
C9 C10 C15 C14 179.3(2) . . . . ?
C11 C10 C15 C16 -173.2(2) . . . . ?
C9 C10 C15 C16 2.5(3) . . . . ?
C17 N4 C16 N3 8.3(4) . . . . ?
C17 N4 C16 C15 -153.9(3) . . . . ?
C9 N3 C16 N4 -154.5(2) . . . . ?
B1 N3 C16 N4 15.8(4) . . . . ?
C9 N3 C16 C15 11.5(3) . . . . ?
B1 N3 C16 C15 -178.2(2) . . . . ?
C14 C15 C16 N4 -19.9(5) . . . . ?
C10 C15 C16 N4 156.4(3) . . . . ?
C14 C15 C16 N3 175.5(3) . . . . ?
C10 C15 C16 N3 -8.1(3) . . . . ?
C16 N4 C17 N5 -9.9(4) . . . . ?
C16 N4 C17 C18 152.4(3) . . . . ?
C24 N5 C17 N4 154.1(2) . . . . ?
B1 N5 C17 N4 -12.5(4) . . . . ?
C24 N5 C17 C18 -11.8(3) . . . . ?
B1 N5 C17 C18 -178.4(2) . . . . ?
N4 C17 C18 C19 16.4(5) . . . . ?
N5 C17 C18 C19 -179.1(3) . . . . ?
N4 C17 C18 C23 -157.1(3) . . . . ?
N5 C17 C18 C23 7.4(3) . . . . ?
C23 C18 C19 C20 -0.7(4) . . . . ?
C17 C18 C19 C20 -173.5(3) . . . . ?
C18 C19 C20 C21 0.4(4) . . . . ?
C18 C19 C20 Cl5 178.71(19) . . . . ?
C19 C20 C21 C22 0.3(4) . . . . ?
Cl5 C20 C21 C22 -178.0(2) . . . . ?
C19 C20 C21 Cl6 177.7(2) . . . . ?
Cl5 C20 C21 Cl6 -0.6(3) . . . . ?
C20 C21 C22 C23 -0.7(4) . . . . ?
Cl6 C21 C22 C23 -178.18(18) . . . . ?
C21 C22 C23 C18 0.4(4) . . . . ?
C21 C22 C23 C24 174.7(2) . . . . ?
C19 C18 C23 C22 0.3(4) . . . . ?
C17 C18 C23 C22 174.7(2) . . . . ?
C19 C18 C23 C24 -175.3(2) . . . . ?
C17 C18 C23 C24 -0.9(3) . . . . ?
C1 N6 C24 N5 8.6(3) . . . . ?
C1 N6 C24 C23 -155.7(2) . . . . ?
C17 N5 C24 N6 -156.3(2) . . . . ?
B1 N5 C24 N6 10.1(4) . . . . ?
C17 N5 C24 C23 11.3(3) . . . . ?
B1 N5 C24 C23 177.6(2) . . . . ?
C22 C23 C24 N6 -14.5(4) . . . . ?
C18 C23 C24 N6 160.4(2) . . . . ?
C22 C23 C24 N5 179.2(2) . . . . ?
C18 C23 C24 N5 -5.9(3) . . . . ?
B1 O1 C25 C30 -83.4(3) . . . . ?
B1 O1 C25 C26 99.4(3) . . . . ?
O1 C25 C26 C27 177.7(2) . . . . ?
C30 C25 C26 C27 0.5(4) . . . . ?
C25 C26 C27 C28 0.1(5) . . . . ?
C26 C27 C28 C29 0.1(5) . . . . ?
C27 C28 C29 C30 -0.9(5) . . . . ?
O1 C25 C30 C29 -178.4(2) . . . . ?
C26 C25 C30 C29 -1.3(4) . . . . ?
C28 C29 C30 C25 1.4(4) . . . . ?
C25 O1 B1 N3 -162.5(2) . . . . ?
C25 O1 B1 N1 79.8(3) . . . . ?
C25 O1 B1 N5 -44.2(3) . . . . ?
C9 N3 B1 O1 -97.4(3) . . . . ?
C16 N3 B1 O1 93.2(3) . . . . ?
C9 N3 B1 N1 28.8(3) . . . . ?
C16 N3 B1 N1 -140.6(2) . . . . ?
C9 N3 B1 N5 136.8(2) . . . . ?
C16 N3 B1 N5 -32.6(3) . . . . ?
C8 N1 B1 O1 89.7(3) . . . . ?
C1 N1 B1 O1 -102.0(3) . . . . ?
C8 N1 B1 N3 -31.1(3) . . . . ?
C1 N1 B1 N3 137.2(2) . . . . ?
C8 N1 B1 N5 -139.8(2) . . . . ?
C1 N1 B1 N5 28.5(3) . . . . ?
C17 N5 B1 O1 -90.0(3) . . . . ?
C24 N5 B1 O1 104.9(3) . . . . ?
C17 N5 B1 N3 31.1(3) . . . . ?
C24 N5 B1 N3 -134.1(2) . . . . ?
C17 N5 B1 N1 139.1(2) . . . . ?
C24 N5 B1 N1 -26.0(3) . . . . ?
